data_2243752
loop_
_publ_author_name
'Mertsalov, Dmitriy F.'
'Nadirova, Maryana A.'
'Sorokina, Elena A.'
'Vinokurova, Marina A.'
'\,Celikesir, Sevim T\"urktekin'
'Akkurt, Mehmet'
'Kolesnik, Irina A.'
'Bhattarai, Ajaya'

_publ_section_title
;
 Crystal structure and Hirshfeld surface analysis of
 (<i>RS</i>)-3-hydroxy-2-{[(3a<i>RS</i>,6<i>RS</i>,7a<i>RS</i>)-2-(4-methylphenylsulfonyl)-2,3,3a,6,7,7a-hexahydro-3a,6-epoxy-1<i>H</i>-isoindol-6-yl]methyl}isoindolin-1-one
;
_journal_coeditor_code ZV2004
_journal_issue 3
_journal_name_full 'Acta Crystallographica Section E'
_journal_page_first 260
_journal_page_last 265
_journal_paper_doi 10.1107/S2056989021001626
_journal_volume 77
_journal_year 2021
_chemical_formula_iupac 'C24 H24 N2 O5 S'
_chemical_formula_moiety 'C24 H24 N2 O5 S'
_chemical_formula_sum 'C24 H24 N2 O5 S'
_chemical_formula_weight 452.51
_chemical_name_systematic
(<i>RS</i>)-3-Hydroxy-2-{[(3a<i>RS</i>,6<i>RS</i>,7a<i>RS</i>)-2-(4-methylphenylsulfonyl)-2,3,3a,6,7,7a-hexahydro-3a,6-epoxy-1<i>H</i>-isoindol-6-yl]methyl}isoindolin-1-one
_space_group_crystal_system triclinic
_space_group_IT_number 2
_space_group_name_Hall '-P 1'
_space_group_name_H-M_alt 'P -1'
_atom_sites_solution_hydrogens mixed
_audit_creation_method SHELXL-2018/3
_cell_angle_alpha 77.9490(10)
_cell_angle_beta 79.5550(10)
_cell_angle_gamma 77.5110(10)
_cell_formula_units_Z 4
_cell_length_a 11.8210(8)
_cell_length_b 11.8395(8)
_cell_length_c 16.7336(11)
_cell_measurement_reflns_used 5394
_cell_measurement_temperature 120(2)
_cell_measurement_theta_max 27.154
_cell_measurement_theta_min 2.312
_cell_volume 2213.3(3)
_computing_cell_refinement
;
SAINT (Bruker, 2013)
;
_computing_data_collection
;
APEX2 (Bruker, 2013)
;
_computing_data_reduction
;
SAINT (Bruker, 2013)
;
_computing_molecular_graphics
;
ORTEP-3 for Windows (Farrugia, 2012)
;
_computing_publication_material
;
PLATON (Spek, 2020)
;
_computing_structure_refinement
;
SHELXL (Sheldrick, 2015b)
;
_computing_structure_solution
;
SHELXT (Sheldrick, 2015a)
;
_diffrn_ambient_temperature 120(2)
_diffrn_measured_fraction_theta_full 0.998
_diffrn_measured_fraction_theta_max 0.992
_diffrn_measurement_device_type 'Bruker APEXII CCD'
_diffrn_measurement_method '\f and \w scans'
_diffrn_radiation_monochromator graphite
_diffrn_radiation_type MoK\a
_diffrn_radiation_wavelength 0.71073
_diffrn_reflns_av_R_equivalents 0.0429
_diffrn_reflns_av_unetI/netI 0.0717
_diffrn_reflns_limit_h_max 16
_diffrn_reflns_limit_h_min -16
_diffrn_reflns_limit_k_max 16
_diffrn_reflns_limit_k_min -16
_diffrn_reflns_limit_l_max 23
_diffrn_reflns_limit_l_min -23
_diffrn_reflns_number 29692
_diffrn_reflns_theta_full 25.242
_diffrn_reflns_theta_max 30.630
_diffrn_reflns_theta_min 1.783
_diffrn_source 'sealed tube'
_exptl_absorpt_coefficient_mu 0.185
_exptl_absorpt_correction_T_max 0.7461
_exptl_absorpt_correction_T_min 0.6882
_exptl_absorpt_correction_type multi-scan
_exptl_absorpt_process_details
;
(SADABS; Bruker, 2013)
;
_exptl_crystal_colour colourless
_exptl_crystal_density_diffrn 1.358
_exptl_crystal_description prism
_exptl_crystal_F_000 952
_exptl_crystal_size_max 0.15
_exptl_crystal_size_mid 0.09
_exptl_crystal_size_min 0.06
_refine_diff_density_max 0.413
_refine_diff_density_min -0.441
_refine_ls_extinction_method none
_refine_ls_goodness_of_fit_ref 1.018
_refine_ls_hydrogen_treatment mixed
_refine_ls_matrix_type full
_refine_ls_number_parameters 581
_refine_ls_number_reflns 13532
_refine_ls_number_restraints 0
_refine_ls_restrained_S_all 1.018
_refine_ls_R_factor_all 0.1027
_refine_ls_R_factor_gt 0.0604
_refine_ls_shift/su_max 0.001
_refine_ls_shift/su_mean 0.000
_refine_ls_structure_factor_coef Fsqd
_refine_ls_weighting_details 'w=1/[\s^2^(Fo^2^)+(0.0474P)^2^+1.6525P] where P=(Fo^2^+2Fc^2^)/3'
_refine_ls_weighting_scheme calc
_refine_ls_wR_factor_gt 0.1280
_refine_ls_wR_factor_ref 0.1472
_reflns_number_gt 8799
_reflns_number_total 13532
_reflns_threshold_expression 'I > 2\s(I)'
_cod_data_source_file zv2004sup1.cif
_cod_data_source_block I
_cod_database_code 2243752
_shelx_space_group_comment
;
The symmetry employed for this shelxl refinement is uniquely defined
by the following loop, which should always be used as a source of
symmetry information in preference to the above space-group names.
They are only intended as comments.
;

loop_
_space_group_symop_operation_xyz
'x, y, z'
'-x, -y, -z'

loop_
_atom_site_type_symbol
_atom_site_label
_atom_site_fract_x
_atom_site_fract_y
_atom_site_fract_z
_atom_site_U_iso_or_equiv
_atom_site_adp_type
_atom_site_calc_flag
_atom_site_occupancy
_atom_site_disorder_assembly
_atom_site_disorder_group
S S1 0.74652(5) 0.55414(5) 0.53950(3) 0.02594(13) Uani d 1 . .
O O1 0.32628(13) 0.11057(14) 0.96738(9) 0.0263(3) Uani d 1 . .
O O2 0.71088(13) 0.03280(14) 0.88152(10) 0.0278(3) Uani d 1 . .
H H2 0.705699 -0.016702 0.931497 0.042(8) Uiso d 1 . .
O O3 0.57170(13) 0.31030(12) 0.74923(9) 0.0212(3) Uani d 1 . .
O O4 0.75506(15) 0.67311(14) 0.53936(11) 0.0353(4) Uani d 1 . .
O O5 0.73338(14) 0.51910(15) 0.46520(10) 0.0317(4) Uani d 1 . .
N N1 0.50789(16) 0.12179(15) 0.89107(10) 0.0221(4) Uani d 1 . .
N N2 0.63120(16) 0.52671(16) 0.60548(11) 0.0240(4) Uani d 1 . .
C C1 0.41649(19) 0.06714(19) 0.92534(12) 0.0216(4) Uani d 1 . .
C C2 0.44704(19) -0.05190(19) 0.90475(13) 0.0235(4) Uani d 1 . .
C C3 0.3823(2) -0.1414(2) 0.92483(14) 0.0280(5) Uani d 1 . .
H H3 0.305319 -0.130549 0.954375 0.034 Uiso calc 1 . .
C C4 0.4354(2) -0.2480(2) 0.89974(15) 0.0334(6) Uani d 1 . .
H H4 0.393844 -0.311270 0.912327 0.040 Uiso calc 1 . .
C C5 0.5482(2) -0.2629(2) 0.85654(15) 0.0339(6) Uani d 1 . .
H H5 0.582760 -0.336705 0.840882 0.041 Uiso calc 1 . .
C C6 0.6117(2) -0.1720(2) 0.83572(15) 0.0310(5) Uani d 1 . .
H H6 0.688286 -0.182161 0.805520 0.037 Uiso calc 1 . .
C C7 0.5589(2) -0.06640(19) 0.86068(13) 0.0242(4) Uani d 1 . .
C C8 0.60631(19) 0.04558(19) 0.84880(13) 0.0245(4) Uani d 1 . .
H H8 0.618437 0.079526 0.788610 0.029 Uiso calc 1 . .
C C9 0.5108(2) 0.24198(19) 0.89628(13) 0.0237(4) Uani d 1 . .
H H9A 0.589661 0.245866 0.906416 0.028 Uiso calc 1 . .
H H9B 0.453931 0.264980 0.943998 0.028 Uiso calc 1 . .
C C10 0.48228(19) 0.32883(18) 0.81931(13) 0.0217(4) Uani d 1 . .
C C11 0.3729(2) 0.3272(2) 0.78461(14) 0.0274(5) Uani d 1 . .
H H11 0.304341 0.300502 0.814352 0.033 Uiso calc 1 . .
C C12 0.3917(2) 0.3702(2) 0.70465(14) 0.0289(5) Uani d 1 . .
H H12 0.340100 0.379979 0.665263 0.035 Uiso calc 1 . .
C C13 0.51173(19) 0.40013(19) 0.68953(13) 0.0230(4) Uani d 1 . .
C C14 0.5869(2) 0.4180(2) 0.60650(13) 0.0266(5) Uani d 1 . .
H H14A 0.652259 0.350464 0.601447 0.032 Uiso calc 1 . .
H H14B 0.540199 0.428583 0.561104 0.032 Uiso calc 1 . .
C C15 0.4833(2) 0.45976(19) 0.82203(13) 0.0271(5) Uani d 1 . .
H H15A 0.407907 0.498358 0.849741 0.032 Uiso calc 1 . .
H H15B 0.547856 0.466503 0.850003 0.032 Uiso calc 1 . .
C C16 0.5028(2) 0.51120(19) 0.72882(13) 0.0262(5) Uani d 1 . .
H H16 0.434974 0.573493 0.712567 0.031 Uiso calc 1 . .
C C17 0.6189(2) 0.5493(2) 0.69070(14) 0.0268(5) Uani d 1 . .
H H17A 0.615310 0.633446 0.691189 0.032 Uiso calc 1 . .
H H17B 0.684024 0.501509 0.719696 0.032 Uiso calc 1 . .
C C18 0.86926(19) 0.46288(19) 0.57944(13) 0.0237(4) Uani d 1 . .
C C19 0.9263(2) 0.5017(2) 0.63118(15) 0.0295(5) Uani d 1 . .
H H19 0.901762 0.579077 0.643101 0.035 Uiso calc 1 . .
C C20 1.0194(2) 0.4264(2) 0.66527(14) 0.0298(5) Uani d 1 . .
H H20 1.059570 0.453139 0.699867 0.036 Uiso calc 1 . .
C C21 1.0548(2) 0.3122(2) 0.64953(14) 0.0268(5) Uani d 1 . .
C C22 0.9972(2) 0.2756(2) 0.59696(14) 0.0257(5) Uani d 1 . .
H H22 1.021707 0.198304 0.584974 0.031 Uiso calc 1 . .
C C23 0.90444(19) 0.3498(2) 0.56163(13) 0.0246(4) Uani d 1 . .
H H23 0.865580 0.323813 0.525833 0.030 Uiso calc 1 . .
C C24 1.1564(2) 0.2296(2) 0.68509(17) 0.0381(6) Uani d 1 . .
H H24A 1.136052 0.151744 0.705618 0.057 Uiso calc 1 . .
H H24B 1.174711 0.259604 0.730684 0.057 Uiso calc 1 . .
H H24C 1.224817 0.223780 0.642151 0.057 Uiso calc 1 . .
S S1' 0.76670(5) 1.04803(5) 0.53217(3) 0.02277(12) Uani d 1 . .
O O1' 1.14505(15) 0.50110(16) 0.91923(11) 0.0362(4) Uani d 1 . .
O O2' 0.76049(15) 0.54898(17) 0.93007(12) 0.0410(5) Uani d 1 . .
H H2' 0.782753 0.534895 0.980589 0.078(12) Uiso d 1 . .
O O3' 0.90933(13) 0.76045(13) 0.73711(9) 0.0234(3) Uani d 1 . .
O O4' 0.80016(14) 0.99924(15) 0.45795(9) 0.0300(4) Uani d 1 . .
O O5' 0.75650(14) 1.17211(14) 0.52883(10) 0.0289(4) Uani d 1 . .
N N1' 0.95957(17) 0.56602(18) 0.88347(12) 0.0302(4) Uani d 1 . .
N N2' 0.86625(15) 0.98216(16) 0.59042(11) 0.0223(4) Uani d 1 . .
C C1' 1.0534(2) 0.4821(2) 0.90414(14) 0.0297(5) Uani d 1 . .
C C2' 1.0214(2) 0.3675(2) 0.90349(14) 0.0306(5) Uani d 1 . .
C C3' 1.0859(2) 0.2544(2) 0.91983(15) 0.0349(6) Uani d 1 . .
H H3' 1.162486 0.240626 0.934224 0.042 Uiso calc 1 . .
C C4' 1.0340(3) 0.1626(3) 0.91428(18) 0.0469(7) Uani d 1 . .
H H4' 1.075607 0.084206 0.925324 0.056 Uiso calc 1 . .
C C5' 0.9228(3) 0.1828(3) 0.8930(2) 0.0513(8) Uani d 1 . .
H H5' 0.889731 0.118235 0.889034 0.062 Uiso calc 1 . .
C C6' 0.8584(3) 0.2968(3) 0.87730(19) 0.0457(7) Uani d 1 . .
H H6' 0.781783 0.310803 0.862951 0.055 Uiso calc 1 . .
C C7' 0.9096(2) 0.3884(2) 0.88328(15) 0.0345(6) Uani d 1 . .
C C8' 0.8596(2) 0.5185(2) 0.87297(16) 0.0350(6) Uani d 1 . .
H H8' 0.840457 0.547981 0.815582 0.042 Uiso calc 1 . .
C C9' 0.9530(2) 0.6906(2) 0.87978(14) 0.0314(5) Uani d 1 . .
H H9'A 1.003483 0.701044 0.917835 0.038 Uiso calc 1 . .
H H9'B 0.871471 0.726203 0.899287 0.038 Uiso calc 1 . .
C C10' 0.98998(19) 0.7553(2) 0.79436(13) 0.0239(4) Uani d 1 . .
C C11' 1.1054(2) 0.7027(2) 0.74680(14) 0.0260(5) Uani d 1 . .
H H11' 1.170278 0.652311 0.769535 0.031 Uiso calc 1 . .
C C12' 1.09712(19) 0.74141(19) 0.66761(14) 0.0251(5) Uani d 1 . .
H H12' 1.154055 0.724037 0.621769 0.030 Uiso calc 1 . .
C C13' 0.97764(19) 0.81916(19) 0.66568(13) 0.0221(4) Uani d 1 . .
C C14' 0.9156(2) 0.8553(2) 0.59063(14) 0.0264(5) Uani d 1 . .
H H14C 0.971028 0.843925 0.539741 0.032 Uiso calc 1 . .
H H14D 0.852747 0.809951 0.595442 0.032 Uiso calc 1 . .
C C15' 0.9874(2) 0.8886(2) 0.78895(13) 0.0255(5) Uani d 1 . .
H H15C 0.918542 0.924993 0.824380 0.031 Uiso calc 1 . .
H H15D 1.059722 0.902498 0.804252 0.031 Uiso calc 1 . .
C C16' 0.97915(18) 0.93444(19) 0.69668(13) 0.0223(4) Uani d 1 . .
H H16' 1.048276 0.970275 0.668076 0.027 Uiso calc 1 . .
C C17' 0.86454(19) 1.01119(19) 0.67252(13) 0.0222(4) Uani d 1 . .
H H17C 0.796071 0.989347 0.711767 0.027 Uiso calc 1 . .
H H17D 0.864683 1.095695 0.668901 0.027 Uiso calc 1 . .
C C18' 0.63222(18) 1.01004(19) 0.58149(13) 0.0226(4) Uani d 1 . .
C C19' 0.6003(2) 0.9103(2) 0.56757(15) 0.0285(5) Uani d 1 . .
H H19' 0.648619 0.865397 0.529054 0.034 Uiso calc 1 . .
C C20' 0.4977(2) 0.8770(2) 0.61023(15) 0.0308(5) Uani d 1 . .
H H20' 0.476141 0.808453 0.601103 0.037 Uiso calc 1 . .
C C21' 0.4257(2) 0.9424(2) 0.66633(14) 0.0293(5) Uani d 1 . .
C C22' 0.4569(2) 1.0438(2) 0.67779(14) 0.0283(5) Uani d 1 . .
H H22' 0.407097 1.090152 0.714863 0.034 Uiso calc 1 . .
C C23' 0.55990(19) 1.0784(2) 0.63577(13) 0.0248(4) Uani d 1 . .
H H23' 0.580717 1.147840 0.643989 0.030 Uiso calc 1 . .
C C24' 0.3143(2) 0.9045(3) 0.71372(16) 0.0400(6) Uani d 1 . .
H H24D 0.285977 0.947062 0.759935 0.060 Uiso calc 1 . .
H H24E 0.330163 0.819809 0.734947 0.060 Uiso calc 1 . .
H H24F 0.254611 0.922022 0.676926 0.060 Uiso calc 1 . .

loop_
_atom_site_aniso_label
_atom_site_aniso_U_11
_atom_site_aniso_U_22
_atom_site_aniso_U_33
_atom_site_aniso_U_12
_atom_site_aniso_U_13
_atom_site_aniso_U_23
S1 0.0286(3) 0.0229(3) 0.0220(3) -0.0052(2) 0.0008(2) 0.0024(2)
O1 0.0220(8) 0.0272(8) 0.0249(8) -0.0003(6) -0.0020(6) 0.0004(6)
O2 0.0233(8) 0.0326(9) 0.0245(8) -0.0072(7) 0.0000(6) 0.0010(7)
O3 0.0247(7) 0.0199(7) 0.0166(7) -0.0036(6) -0.0020(6) 0.0007(5)
O4 0.0367(10) 0.0216(8) 0.0409(10) -0.0069(7) 0.0025(8) 0.0042(7)
O5 0.0322(9) 0.0389(10) 0.0194(8) -0.0058(7) -0.0017(7) 0.0023(7)
N1 0.0260(9) 0.0207(9) 0.0175(8) -0.0043(7) -0.0010(7) -0.0003(7)
N2 0.0269(9) 0.0236(9) 0.0188(9) -0.0063(7) 0.0026(7) -0.0008(7)
C1 0.0233(10) 0.0237(11) 0.0159(9) -0.0033(8) -0.0067(8) 0.0035(8)
C2 0.0278(11) 0.0228(11) 0.0191(10) -0.0045(9) -0.0076(8) 0.0015(8)
C3 0.0327(12) 0.0272(12) 0.0253(11) -0.0083(10) -0.0102(10) 0.0010(9)
C4 0.0486(15) 0.0247(12) 0.0315(12) -0.0112(11) -0.0190(11) 0.0005(10)
C5 0.0481(15) 0.0242(12) 0.0308(12) -0.0012(11) -0.0153(11) -0.0056(10)
C6 0.0355(13) 0.0287(13) 0.0266(12) 0.0005(10) -0.0074(10) -0.0043(9)
C7 0.0291(11) 0.0249(11) 0.0170(10) -0.0030(9) -0.0047(8) -0.0013(8)
C8 0.0254(11) 0.0266(11) 0.0179(10) -0.0025(9) 0.0002(8) -0.0013(8)
C9 0.0294(11) 0.0218(11) 0.0191(10) -0.0056(9) -0.0030(9) -0.0012(8)
C10 0.0252(10) 0.0208(10) 0.0176(9) -0.0045(8) -0.0009(8) -0.0015(8)
C11 0.0244(11) 0.0292(12) 0.0262(11) -0.0067(9) -0.0030(9) 0.0018(9)
C12 0.0265(11) 0.0341(13) 0.0247(11) -0.0072(10) -0.0071(9) 0.0027(9)
C13 0.0280(11) 0.0201(10) 0.0181(10) -0.0034(8) -0.0033(8) 0.0018(8)
C14 0.0342(12) 0.0264(12) 0.0195(10) -0.0110(9) -0.0011(9) -0.0015(8)
C15 0.0360(13) 0.0226(11) 0.0203(10) -0.0070(9) 0.0042(9) -0.0042(8)
C16 0.0315(12) 0.0203(11) 0.0219(10) -0.0025(9) 0.0005(9) 0.0010(8)
C17 0.0348(12) 0.0205(11) 0.0231(11) -0.0080(9) 0.0015(9) -0.0016(8)
C18 0.0260(11) 0.0236(11) 0.0203(10) -0.0068(9) 0.0008(8) -0.0027(8)
C19 0.0336(12) 0.0250(12) 0.0320(12) -0.0099(10) -0.0008(10) -0.0082(9)
C20 0.0343(13) 0.0346(13) 0.0267(11) -0.0146(10) -0.0075(10) -0.0081(10)
C21 0.0258(11) 0.0324(13) 0.0220(11) -0.0098(9) -0.0007(9) -0.0021(9)
C22 0.0282(11) 0.0237(11) 0.0252(11) -0.0052(9) -0.0006(9) -0.0063(9)
C23 0.0261(11) 0.0269(12) 0.0236(11) -0.0071(9) -0.0045(9) -0.0074(9)
C24 0.0322(13) 0.0454(16) 0.0372(14) -0.0042(11) -0.0143(11) -0.0033(12)
S1' 0.0233(3) 0.0244(3) 0.0192(2) -0.0058(2) -0.0031(2) 0.0010(2)
O1' 0.0288(9) 0.0474(11) 0.0299(9) -0.0071(8) -0.0058(7) 0.0000(8)
O2' 0.0231(9) 0.0504(12) 0.0405(11) -0.0009(8) -0.0048(8) 0.0061(8)
O3' 0.0216(7) 0.0276(8) 0.0200(7) -0.0079(6) -0.0011(6) -0.0002(6)
O4' 0.0309(9) 0.0383(10) 0.0192(8) -0.0050(7) -0.0038(7) -0.0029(7)
O5' 0.0312(9) 0.0232(8) 0.0311(9) -0.0088(7) -0.0046(7) 0.0023(6)
N1' 0.0264(10) 0.0315(11) 0.0270(10) -0.0065(8) -0.0029(8) 0.0076(8)
N2' 0.0214(9) 0.0258(10) 0.0188(8) -0.0025(7) -0.0037(7) -0.0031(7)
C1' 0.0250(11) 0.0389(14) 0.0186(10) -0.0036(10) 0.0003(9) 0.0041(9)
C2' 0.0254(11) 0.0362(14) 0.0245(11) -0.0044(10) 0.0001(9) 0.0031(10)
C3' 0.0320(13) 0.0372(14) 0.0260(12) -0.0002(11) 0.0043(10) 0.0019(10)
C4' 0.0482(17) 0.0344(15) 0.0467(17) -0.0011(13) 0.0068(14) -0.0007(12)
C5' 0.0491(18) 0.0444(18) 0.060(2) -0.0168(14) 0.0031(15) -0.0084(15)
C6' 0.0356(15) 0.0487(18) 0.0520(17) -0.0157(13) -0.0054(13) 0.0007(14)
C7' 0.0292(12) 0.0395(15) 0.0292(12) -0.0070(11) -0.0008(10) 0.0046(10)
C8' 0.0248(12) 0.0422(15) 0.0323(13) -0.0055(10) -0.0053(10) 0.0067(11)
C9' 0.0330(13) 0.0342(13) 0.0224(11) -0.0049(10) -0.0003(10) 0.0009(9)
C10' 0.0222(10) 0.0295(12) 0.0185(10) -0.0059(9) -0.0027(8) 0.0000(8)
C11' 0.0236(11) 0.0256(11) 0.0267(11) -0.0035(9) -0.0027(9) -0.0017(9)
C12' 0.0227(11) 0.0254(11) 0.0254(11) -0.0030(9) -0.0006(9) -0.0044(9)
C13' 0.0235(10) 0.0245(11) 0.0178(10) -0.0066(8) -0.0005(8) -0.0025(8)
C14' 0.0311(12) 0.0262(12) 0.0228(11) -0.0009(9) -0.0070(9) -0.0080(9)
C15' 0.0261(11) 0.0321(12) 0.0198(10) -0.0067(9) -0.0049(9) -0.0051(9)
C16' 0.0214(10) 0.0252(11) 0.0209(10) -0.0074(8) -0.0025(8) -0.0026(8)
C17' 0.0239(10) 0.0227(11) 0.0200(10) -0.0057(8) -0.0015(8) -0.0041(8)
C18' 0.0201(10) 0.0235(11) 0.0226(10) -0.0039(8) -0.0058(8) 0.0017(8)
C19' 0.0285(12) 0.0235(11) 0.0342(12) -0.0032(9) -0.0086(10) -0.0053(9)
C20' 0.0305(12) 0.0259(12) 0.0389(14) -0.0104(10) -0.0138(10) 0.0009(10)
C21' 0.0239(11) 0.0348(13) 0.0276(12) -0.0092(9) -0.0134(9) 0.0103(10)
C22' 0.0234(11) 0.0358(13) 0.0236(11) -0.0022(9) -0.0055(9) -0.0021(9)
C23' 0.0248(11) 0.0257(11) 0.0239(11) -0.0057(9) -0.0051(9) -0.0021(8)
C24' 0.0281(13) 0.0547(17) 0.0358(14) -0.0165(12) -0.0121(11) 0.0109(12)

loop_
_atom_type_symbol
_atom_type_description
_atom_type_scat_dispersion_real
_atom_type_scat_dispersion_imag
_atom_type_scat_source
C C 0.0033 0.0016 'International Tables Vol C Tables 4.2.6.8 and 6.1.1.4'
H H 0.0000 0.0000 'International Tables Vol C Tables 4.2.6.8 and 6.1.1.4'
N N 0.0061 0.0033 'International Tables Vol C Tables 4.2.6.8 and 6.1.1.4'
O O 0.0106 0.0060 'International Tables Vol C Tables 4.2.6.8 and 6.1.1.4'
S S 0.1246 0.1234 'International Tables Vol C Tables 4.2.6.8 and 6.1.1.4'

loop_
_geom_angle_atom_site_label_1
_geom_angle_atom_site_label_2
_geom_angle_atom_site_label_3
_geom_angle_site_symmetry_1
_geom_angle_site_symmetry_3
_geom_angle
_geom_angle_publ_flag
O4 S1 O5 . . 120.45(10) ?
O4 S1 N2 . . 106.71(10) ?
O5 S1 N2 . . 105.53(10) ?
O4 S1 C18 . . 107.32(11) ?
O5 S1 C18 . . 109.11(10) ?
N2 S1 C18 . . 107.01(10) ?
C8 O2 H2 . . 108.3 ?
C10 O3 C13 . . 95.72(15) ?
C1 N1 C9 . . 123.97(18) ?
C1 N1 C8 . . 113.04(18) ?
C9 N1 C8 . . 122.98(17) ?
C17 N2 C14 . . 109.96(16) ?
C17 N2 S1 . . 119.69(15) ?
C14 N2 S1 . . 118.46(14) ?
O1 C1 N1 . . 125.2(2) ?
O1 C1 C2 . . 127.7(2) ?
N1 C1 C2 . . 107.04(18) ?
C7 C2 C3 . . 121.9(2) ?
C7 C2 C1 . . 108.71(19) ?
C3 C2 C1 . . 129.4(2) ?
C2 C3 C4 . . 117.1(2) ?
C2 C3 H3 . . 121.5 ?
C4 C3 H3 . . 121.5 ?
C5 C4 C3 . . 120.9(2) ?
C5 C4 H4 . . 119.5 ?
C3 C4 H4 . . 119.5 ?
C4 C5 C6 . . 121.5(2) ?
C4 C5 H5 . . 119.2 ?
C6 C5 H5 . . 119.2 ?
C7 C6 C5 . . 117.5(2) ?
C7 C6 H6 . . 121.3 ?
C5 C6 H6 . . 121.3 ?
C6 C7 C2 . . 121.1(2) ?
C6 C7 C8 . . 129.4(2) ?
C2 C7 C8 . . 109.48(19) ?
O2 C8 N1 . . 112.16(17) ?
O2 C8 C7 . . 114.70(18) ?
N1 C8 C7 . . 101.68(17) ?
O2 C8 H8 . . 109.3 ?
N1 C8 H8 . . 109.3 ?
C7 C8 H8 . . 109.3 ?
N1 C9 C10 . . 113.26(17) ?
N1 C9 H9A . . 108.9 ?
C10 C9 H9A . . 108.9 ?
N1 C9 H9B . . 108.9 ?
C10 C9 H9B . . 108.9 ?
H9A C9 H9B . . 107.7 ?
O3 C10 C9 . . 111.77(17) ?
O3 C10 C11 . . 101.29(16) ?
C9 C10 C11 . . 118.54(18) ?
O3 C10 C15 . . 100.25(15) ?
C9 C10 C15 . . 115.28(18) ?
C11 C10 C15 . . 107.33(18) ?
C12 C11 C10 . . 106.5(2) ?
C12 C11 H11 . . 126.7 ?
C10 C11 H11 . . 126.7 ?
C11 C12 C13 . . 105.4(2) ?
C11 C12 H12 . . 127.3 ?
C13 C12 H12 . . 127.3 ?
O3 C13 C12 . . 102.11(16) ?
O3 C13 C14 . . 111.92(18) ?
C12 C13 C14 . . 125.30(19) ?
O3 C13 C16 . . 100.04(16) ?
C12 C13 C16 . . 107.30(18) ?
C14 C13 C16 . . 107.29(17) ?
N2 C14 C13 . . 103.49(17) ?
N2 C14 H14A . . 111.1 ?
C13 C14 H14A . . 111.1 ?
N2 C14 H14B . . 111.1 ?
C13 C14 H14B . . 111.1 ?
H14A C14 H14B . . 109.0 ?
C16 C15 C10 . . 100.84(17) ?
C16 C15 H15A . . 111.6 ?
C10 C15 H15A . . 111.6 ?
C16 C15 H15B . . 111.6 ?
C10 C15 H15B . . 111.6 ?
H15A C15 H15B . . 109.4 ?
C17 C16 C15 . . 119.1(2) ?
C17 C16 C13 . . 101.38(17) ?
C15 C16 C13 . . 101.55(17) ?
C17 C16 H16 . . 111.2 ?
C15 C16 H16 . . 111.2 ?
C13 C16 H16 . . 111.2 ?
N2 C17 C16 . . 101.58(18) ?
N2 C17 H17A . . 111.5 ?
C16 C17 H17A . . 111.5 ?
N2 C17 H17B . . 111.5 ?
C16 C17 H17B . . 111.5 ?
H17A C17 H17B . . 109.3 ?
C19 C18 C23 . . 120.8(2) ?
C19 C18 S1 . . 120.11(18) ?
C23 C18 S1 . . 119.01(17) ?
C20 C19 C18 . . 119.2(2) ?
C20 C19 H19 . . 120.4 ?
C18 C19 H19 . . 120.4 ?
C19 C20 C21 . . 121.0(2) ?
C19 C20 H20 . . 119.5 ?
C21 C20 H20 . . 119.5 ?
C22 C21 C20 . . 118.8(2) ?
C22 C21 C24 . . 119.4(2) ?
C20 C21 C24 . . 121.7(2) ?
C23 C22 C21 . . 121.2(2) ?
C23 C22 H22 . . 119.4 ?
C21 C22 H22 . . 119.4 ?
C22 C23 C18 . . 119.0(2) ?
C22 C23 H23 . . 120.5 ?
C18 C23 H23 . . 120.5 ?
C21 C24 H24A . . 109.5 ?
C21 C24 H24B . . 109.5 ?
H24A C24 H24B . . 109.5 ?
C21 C24 H24C . . 109.5 ?
H24A C24 H24C . . 109.5 ?
H24B C24 H24C . . 109.5 ?
O4' S1' O5' . . 120.20(10) ?
O4' S1' N2' . . 105.39(10) ?
O5' S1' N2' . . 106.73(10) ?
O4' S1' C18' . . 108.51(10) ?
O5' S1' C18' . . 107.32(10) ?
N2' S1' C18' . . 108.20(10) ?
C8' O2' H2' . . 108.3 ?
C13' O3' C10' . . 95.37(15) ?
C1' N1' C9' . . 123.9(2) ?
C1' N1' C8' . . 113.8(2) ?
C9' N1' C8' . . 122.0(2) ?
C17' N2' C14' . . 110.14(16) ?
C17' N2' S1' . . 121.96(14) ?
C14' N2' S1' . . 119.12(14) ?
O1' C1' N1' . . 125.3(2) ?
O1' C1' C2' . . 128.7(2) ?
N1' C1' C2' . . 106.0(2) ?
C7' C2' C3' . . 121.8(2) ?
C7' C2' C1' . . 108.7(2) ?
C3' C2' C1' . . 129.6(2) ?
C4' C3' C2' . . 117.2(3) ?
C4' C3' H3' . . 121.4 ?
C2' C3' H3' . . 121.4 ?
C5' C4' C3' . . 121.3(3) ?
C5' C4' H4' . . 119.3 ?
C3' C4' H4' . . 119.3 ?
C4' C5' C6' . . 121.0(3) ?
C4' C5' H5' . . 119.5 ?
C6' C5' H5' . . 119.5 ?
C7' C6' C5' . . 117.8(3) ?
C7' C6' H6' . . 121.1 ?
C5' C6' H6' . . 121.1 ?
C6' C7' C2' . . 120.8(3) ?
C6' C7' C8' . . 129.4(2) ?
C2' C7' C8' . . 109.8(2) ?
O2' C8' N1' . . 112.0(2) ?
O2' C8' C7' . . 114.4(2) ?
N1' C8' C7' . . 101.48(19) ?
O2' C8' H8' . . 109.6 ?
N1' C8' H8' . . 109.6 ?
C7' C8' H8' . . 109.6 ?
N1' C9' C10' . . 113.6(2) ?
N1' C9' H9'A . . 108.9 ?
C10' C9' H9'A . . 108.9 ?
N1' C9' H9'B . . 108.9 ?
C10' C9' H9'B . . 108.9 ?
H9'A C9' H9'B . . 107.7 ?
O3' C10' C9' . . 112.69(18) ?
O3' C10' C11' . . 100.79(17) ?
C9' C10' C11' . . 117.59(19) ?
O3' C10' C15' . . 100.44(16) ?
C9' C10' C15' . . 114.75(19) ?
C11' C10' C15' . . 108.40(18) ?
C12' C11' C10' . . 106.32(19) ?
C12' C11' H11' . . 126.8 ?
C10' C11' H11' . . 126.8 ?
C11' C12' C13' . . 105.22(19) ?
C11' C12' H12' . . 127.4 ?
C13' C12' H12' . . 127.4 ?
O3' C13' C14' . . 113.05(18) ?
O3' C13' C12' . . 101.73(16) ?
C14' C13' C12' . . 124.03(19) ?
O3' C13' C16' . . 99.92(16) ?
C14' C13' C16' . . 106.76(17) ?
C12' C13' C16' . . 108.74(17) ?
N2' C14' C13' . . 103.46(17) ?
N2' C14' H14C . . 111.1 ?
C13' C14' H14C . . 111.1 ?
N2' C14' H14D . . 111.1 ?
C13' C14' H14D . . 111.1 ?
H14C C14' H14D . . 109.0 ?
C16' C15' C10' . . 100.90(17) ?
C16' C15' H15C . . 111.6 ?
C10' C15' H15C . . 111.6 ?
C16' C15' H15D . . 111.6 ?
C10' C15' H15D . . 111.6 ?
H15C C15' H15D . . 109.4 ?
C17' C16' C15' . . 118.39(18) ?
C17' C16' C13' . . 101.21(16) ?
C15' C16' C13' . . 101.62(17) ?
C17' C16' H16' . . 111.5 ?
C15' C16' H16' . . 111.5 ?
C13' C16' H16' . . 111.5 ?
N2' C17' C16' . . 100.82(16) ?
N2' C17' H17C . . 111.6 ?
C16' C17' H17C . . 111.6 ?
N2' C17' H17D . . 111.6 ?
C16' C17' H17D . . 111.6 ?
H17C C17' H17D . . 109.4 ?
C19' C18' C23' . . 120.5(2) ?
C19' C18' S1' . . 119.70(17) ?
C23' C18' S1' . . 119.76(17) ?
C20' C19' C18' . . 119.4(2) ?
C20' C19' H19' . . 120.3 ?
C18' C19' H19' . . 120.3 ?
C19' C20' C21' . . 120.9(2) ?
C19' C20' H20' . . 119.5 ?
C21' C20' H20' . . 119.5 ?
C22' C21' C20' . . 119.0(2) ?
C22' C21' C24' . . 120.3(2) ?
C20' C21' C24' . . 120.7(2) ?
C21' C22' C23' . . 120.9(2) ?
C21' C22' H22' . . 119.6 ?
C23' C22' H22' . . 119.6 ?
C22' C23' C18' . . 119.2(2) ?
C22' C23' H23' . . 120.4 ?
C18' C23' H23' . . 120.4 ?
C21' C24' H24D . . 109.5 ?
C21' C24' H24E . . 109.5 ?
H24D C24' H24E . . 109.5 ?
C21' C24' H24F . . 109.5 ?
H24D C24' H24F . . 109.5 ?
H24E C24' H24F . . 109.5 ?

loop_
_geom_bond_atom_site_label_1
_geom_bond_atom_site_label_2
_geom_bond_site_symmetry_2
_geom_bond_distance
_geom_bond_publ_flag
S1 O4 . 1.4332(17) ?
S1 O5 . 1.4337(17) ?
S1 N2 . 1.6368(19) ?
S1 C18 . 1.758(2) ?
O1 C1 . 1.240(3) ?
O2 C8 . 1.407(3) ?
O2 H2 . 0.9160 ?
O3 C10 . 1.449(2) ?
O3 C13 . 1.456(2) ?
N1 C1 . 1.356(3) ?
N1 C9 . 1.452(3) ?
N1 C8 . 1.477(3) ?
N2 C17 . 1.481(3) ?
N2 C14 . 1.487(3) ?
C1 C2 . 1.474(3) ?
C2 C7 . 1.387(3) ?
C2 C3 . 1.390(3) ?
C3 C4 . 1.394(3) ?
C3 H3 . 0.9500 ?
C4 C5 . 1.391(4) ?
C4 H4 . 0.9500 ?
C5 C6 . 1.393(4) ?
C5 H5 . 0.9500 ?
C6 C7 . 1.383(3) ?
C6 H6 . 0.9500 ?
C7 C8 . 1.511(3) ?
C8 H8 . 1.0000 ?
C9 C10 . 1.511(3) ?
C9 H9A . 0.9900 ?
C9 H9B . 0.9900 ?
C10 C11 . 1.516(3) ?
C10 C15 . 1.563(3) ?
C11 C12 . 1.325(3) ?
C11 H11 . 0.9500 ?
C12 C13 . 1.502(3) ?
C12 H12 . 0.9500 ?
C13 C14 . 1.509(3) ?
C13 C16 . 1.565(3) ?
C14 H14A . 0.9900 ?
C14 H14B . 0.9900 ?
C15 C16 . 1.546(3) ?
C15 H15A . 0.9900 ?
C15 H15B . 0.9900 ?
C16 C17 . 1.525(3) ?
C16 H16 . 1.0000 ?
C17 H17A . 0.9900 ?
C17 H17B . 0.9900 ?
C18 C19 . 1.388(3) ?
C18 C23 . 1.391(3) ?
C19 C20 . 1.387(3) ?
C19 H19 . 0.9500 ?
C20 C21 . 1.392(3) ?
C20 H20 . 0.9500 ?
C21 C22 . 1.389(3) ?
C21 C24 . 1.504(3) ?
C22 C23 . 1.387(3) ?
C22 H22 . 0.9500 ?
C23 H23 . 0.9500 ?
C24 H24A . 0.9800 ?
C24 H24B . 0.9800 ?
C24 H24C . 0.9800 ?
S1' O4' . 1.4337(17) ?
S1' O5' . 1.4378(17) ?
S1' N2' . 1.6263(18) ?
S1' C18' . 1.758(2) ?
O1' C1' . 1.231(3) ?
O2' C8' . 1.404(3) ?
O2' H2' . 0.9026 ?
O3' C13' . 1.452(2) ?
O3' C10' . 1.453(3) ?
N1' C1' . 1.363(3) ?
N1' C9' . 1.449(3) ?
N1' C8' . 1.466(3) ?
N2' C17' . 1.480(3) ?
N2' C14' . 1.488(3) ?
C1' C2' . 1.488(4) ?
C2' C7' . 1.382(3) ?
C2' C3' . 1.389(3) ?
C3' C4' . 1.385(4) ?
C3' H3' . 0.9500 ?
C4' C5' . 1.381(4) ?
C4' H4' . 0.9500 ?
C5' C6' . 1.396(4) ?
C5' H5' . 0.9500 ?
C6' C7' . 1.379(4) ?
C6' H6' . 0.9500 ?
C7' C8' . 1.511(4) ?
C8' H8' . 1.0000 ?
C9' C10' . 1.510(3) ?
C9' H9'A . 0.9900 ?
C9' H9'B . 0.9900 ?
C10' C11' . 1.526(3) ?
C10' C15' . 1.557(3) ?
C11' C12' . 1.323(3) ?
C11' H11' . 0.9500 ?
C12' C13' . 1.512(3) ?
C12' H12' . 0.9500 ?
C13' C14' . 1.507(3) ?
C13' C16' . 1.563(3) ?
C14' H14C . 0.9900 ?
C14' H14D . 0.9900 ?
C15' C16' . 1.540(3) ?
C15' H15C . 0.9900 ?
C15' H15D . 0.9900 ?
C16' C17' . 1.529(3) ?
C16' H16' . 1.0000 ?
C17' H17C . 0.9900 ?
C17' H17D . 0.9900 ?
C18' C19' . 1.389(3) ?
C18' C23' . 1.392(3) ?
C19' C20' . 1.383(3) ?
C19' H19' . 0.9500 ?
C20' C21' . 1.391(4) ?
C20' H20' . 0.9500 ?
C21' C22' . 1.388(3) ?
C21' C24' . 1.515(3) ?
C22' C23' . 1.389(3) ?
C22' H22' . 0.9500 ?
C23' H23' . 0.9500 ?
C24' H24D . 0.9800 ?
C24' H24E . 0.9800 ?
C24' H24F . 0.9800 ?

loop_
_geom_hbond_atom_site_label_D
_geom_hbond_atom_site_label_H
_geom_hbond_atom_site_label_A
_geom_hbond_site_symmetry_A
_geom_hbond_distance_DH
_geom_hbond_distance_HA
_geom_hbond_distance_DA
_geom_hbond_angle_DHA
_geom_hbond_publ_flag
C8 H8 O3 . 1.00 2.63 3.206(3) 116.5 no
C12 H12 O5 2_666 0.95 2.47 3.333(3) 151.2 yes
C14 H14A O5' 1_545 0.99 2.62 3.506(3) 149.2 yes
C23 H23 O5' 1_545 0.95 2.41 3.195(3) 139.2 yes
C14' H14D O4 . 0.99 2.58 3.482(3) 150.9 yes
C15' H15C O2 1_565 0.99 2.62 3.585(3) 164.5 yes
C16' H16' O4' 2_776 1.00 2.53 3.422(3) 148.9 yes
C19' H19' O4 . 0.95 2.34 3.078(3) 134.2 yes
O2 H2 O1 2_657 0.92 1.85 2.756(2) 172.3 yes
O2' H2' O1' 2_767 0.90 1.95 2.840(3) 171.2 yes

_cod_database_fobs_code 2243752
